data_4132586
loop_
_publ_author_name
'Mokhtarzadeh, Charles C.'
'Moore, Curtis E.'
'Rheingold, Arnold L.'
'Figueroa, Joshua S.'

_publ_section_title
;
 A Highly-Reduced Cobalt Terminal Carbyne: Divergent Metal- and
 \a-Carbon-Centered Reactivity.
;
_journal_issue 26
_journal_name_full 'Journal of the American Chemical Society'
_journal_page_first 8100
_journal_page_last 8104
_journal_paper_doi 10.1021/jacs.8b05019
_journal_volume 140
_journal_year 2018
_chemical_formula_moiety 'C54 H83 Co K N O Si, C5 H12'
_chemical_formula_sum 'C59 H86 Co K N O Si'
_chemical_formula_weight 951.40
_space_group_crystal_system triclinic
_space_group_IT_number 2
_space_group_name_Hall '-P 1'
_space_group_name_H-M_alt 'P -1'
_atom_sites_solution_hydrogens mixed
_atom_sites_solution_primary direct
_audit_creation_date 2017-04-01
_audit_creation_method
;
Olex2 1.2
(compiled Jan 19 2015 12:28:14 for OlexSys, GUI svn.r4998)
;
_audit_update_record
;
2017-04-01 # Formatted by publCIF

;
_cell_angle_alpha 93.0540(10)
_cell_angle_beta 104.8680(10)
_cell_angle_gamma 110.9260(10)
_cell_formula_units_Z 2
_cell_length_a 12.4898(4)
_cell_length_b 12.5227(4)
_cell_length_c 20.6102(6)
_cell_measurement_reflns_used 9758
_cell_measurement_temperature 100(2)
_cell_measurement_theta_max 27.72
_cell_measurement_theta_min 2.18
_cell_volume 2872.39(16)
_computing_cell_refinement 'SAINT v8.34A (Bruker, 2013)'
_computing_data_collection 'APEX2 v2014.11-0 (Bruker, 2014)'
_computing_data_reduction 'SAINT v8.34A (Bruker, 2013)'
_computing_molecular_graphics 'Olex2 (Dolomanov et al., 2009)'
_computing_publication_material 'Olex2 (Dolomanov et al., 2009)'
_computing_structure_refinement 'ShelXL (Sheldrick, 2008)'
_computing_structure_solution 'XT (Sheldrick, 2015)'
_diffrn_ambient_temperature 100
_diffrn_detector 'Bruker APEX-II CCD'
_diffrn_detector_area_resol_mean 7.9
_diffrn_detector_type 'CCD Area Detector'
_diffrn_measured_fraction_theta_full 0.999
_diffrn_measured_fraction_theta_max 0.998
_diffrn_measurement_device 'Kappa Four-Circle Diffractometer'
_diffrn_measurement_device_type 'Bruker APEX II Ultra'
_diffrn_measurement_method '\w and \f scans'
_diffrn_radiation_monochromator graphite
_diffrn_radiation_probe x-ray
_diffrn_radiation_type MoK\a
_diffrn_radiation_wavelength 0.71073
_diffrn_reflns_av_R_equivalents 0.0337
_diffrn_reflns_av_unetI/netI 0.0223
_diffrn_reflns_Laue_measured_fraction_full 0.999
_diffrn_reflns_Laue_measured_fraction_max 0.998
_diffrn_reflns_limit_h_max 16
_diffrn_reflns_limit_h_min -16
_diffrn_reflns_limit_k_max 16
_diffrn_reflns_limit_k_min -15
_diffrn_reflns_limit_l_max 26
_diffrn_reflns_limit_l_min -27
_diffrn_reflns_number 100317
_diffrn_reflns_point_group_measured_fraction_full 0.999
_diffrn_reflns_point_group_measured_fraction_max 0.998
_diffrn_reflns_theta_full 25.242
_diffrn_reflns_theta_max 27.943
_diffrn_reflns_theta_min 1.764
_diffrn_source 'sealed tube'
_diffrn_source_type fine-focus
_diffrn_standards_number 0
_exptl_absorpt_coefficient_mu 0.429
_exptl_absorpt_correction_T_max 0.7456
_exptl_absorpt_correction_T_min 0.7139
_exptl_absorpt_correction_type multi-scan
_exptl_absorpt_process_details
;
SADABS-2014/4 (Bruker,2014) was used for absorption correction.
wR2(int) was 0.0744 before and 0.0428 after correction.
The Ratio of minimum to maximum transmission is 0.9575.
The \l/2 correction factor is 0.00150.
;
_exptl_crystal_colour 'metallic light orange'
_exptl_crystal_colour_lustre metallic
_exptl_crystal_colour_modifier light
_exptl_crystal_colour_primary orange
_exptl_crystal_density_diffrn 1.100
_exptl_crystal_description plate
_exptl_crystal_F_000 1030
_exptl_crystal_size_max 0.98
_exptl_crystal_size_mid 0.052
_exptl_crystal_size_min 0.019
_refine_diff_density_max 0.362
_refine_diff_density_min -0.285
_refine_diff_density_rms 0.047
_refine_ls_extinction_method none
_refine_ls_goodness_of_fit_ref 1.029
_refine_ls_hydrogen_treatment mixed
_refine_ls_matrix_type full
_refine_ls_number_parameters 635
_refine_ls_number_reflns 13771
_refine_ls_number_restraints 0
_refine_ls_restrained_S_all 1.029
_refine_ls_R_factor_all 0.0503
_refine_ls_R_factor_gt 0.0382
_refine_ls_shift/su_max 0.001
_refine_ls_shift/su_mean 0.000
_refine_ls_structure_factor_coef Fsqd
_refine_ls_weighting_details 'w=1/[\s^2^(Fo^2^)+(0.0567P)^2^+0.9462P] where P=(Fo^2^+2Fc^2^)/3'
_refine_ls_weighting_scheme calc
_refine_ls_wR_factor_gt 0.1001
_refine_ls_wR_factor_ref 0.1080
_reflns_Friedel_coverage 0.000
_reflns_number_gt 11252
_reflns_number_total 13771
_reflns_threshold_expression 'I > 2\s(I)'
_cod_data_source_file ja8b05019_si_002.cif
_cod_data_source_block JFig1199
_cod_database_code 4132586
_publcif_datablock.id {d85fa9ab-89cd-403d-ac26-cbf861b2cda7}

_shelx_space_group_comment
;
The symmetry employed for this shelxl refinement is uniquely defined
by the following loop, which should always be used as a source of
symmetry information in preference to the above space-group names.
They are only intended as comments.
;
_olex2_refinement_description
;
1. Fixed Uiso
 At 1.2 times of:
  All C(H) groups, All C(H,H) groups
 At 1.5 times of:
  All C(H,H,H) groups
2. Uiso/Uaniso restraints and constraints
Uanis(C15A) = Uanis(C15B)
Uanis(C16A) = Uanis(C16B)
Uanis(C17A) = Uanis(C17B)
3. Others
 Sof(C16B)=Sof(H16D)=Sof(H16E)=Sof(H16F)=Sof(C15B)=Sof(H15B)=Sof(C17B)=
 Sof(H17D)=Sof(H17E)=Sof(H17F)=1-FVAR(1)
 Sof(C15A)=Sof(H15A)=Sof(C16A)=Sof(H16A)=Sof(H16B)=Sof(H16C)=Sof(C17A)=
 Sof(H17A)=Sof(H17B)=Sof(H17C)=FVAR(1)
4.a Ternary CH refined with riding coordinates:
 C25(H25), C35(H35), C10(H10), C30(H30), C20(H20), C15A(H15A), C15B(H15B)
4.b Secondary CH2 refined with riding coordinates:
 C53(H53A,H53B), C57(H57A,H57B), C52(H52A,H52B), C56(H56A,H56B), C58(H58A,H58B)
4.c Aromatic/amide H refined with riding coordinates:
 C33(H33), C4(H4), C6(H6), C28(H28), C5(H5), C18(H18), C13(H13)
4.d Idealised Me refined as rotating group:
 C48(H48A,H48B,H48C), C36(H36A,H36B,H36C), C50(H50A,H50B,H50C), C12(H12A,H12B,
 H12C), C3AA(H3AA,H3AB,H3AC), C49(H49A,H49B,H49C), C45(H45A,H45B,H45C),
 C31(H31A,H31B,H31C), C37(H37A,H37B,H37C), C26(H26A,H26B,H26C), C46(H46A,H46B,
 H46C), C32(H32A,H32B,H32C), C43(H43A,H43B,H43C), C47(H47A,H47B,H47C), C22(H22A,
 H22B,H22C), C27(H27A,H27B,H27C), C51(H51A,H51B,H51C), C21(H21A,H21B,H21C),
 C16A(H16A,H16B,H16C), C55(H55A,H55B,H55C), C59(H59A,H59B,H59C), C17A(H17A,H17B,
 H17C), C16B(H16D,H16E,H16F), C17B(H17D,H17E,H17F)
;
_shelx_shelxl_version_number 2014/7
_olex2_submission_special_instructions 'No special instructions were received'

loop_
_space_group_symop_operation_xyz
'x, y, z'
'-x, -y, -z'

loop_
_atom_site_label
_atom_site_type_symbol
_atom_site_fract_x
_atom_site_fract_y
_atom_site_fract_z
_atom_site_U_iso_or_equiv
_atom_site_adp_type
_atom_site_occupancy
_atom_site_site_symmetry_order
_atom_site_calc_flag
_atom_site_refinement_flags_posn
_atom_site_refinement_flags_occupancy
_atom_site_disorder_assembly
_atom_site_disorder_group
Co1 Co 0.56899(2) 0.66995(2) 0.24669(2) 0.02568(6) Uani 1 1 d . . . .
K1 K 0.45867(4) 0.39044(3) 0.16115(2) 0.04698(11) Uani 1 1 d . . . .
Si1 Si 0.50685(4) 0.71166(4) 0.14270(2) 0.02983(10) Uani 1 1 d . . . .
N1 N 0.32894(10) 0.49106(10) 0.21611(6) 0.0255(2) Uani 1 1 d . . . .
O1 O 0.59963(13) 0.25112(12) 0.19382(7) 0.0500(3) Uani 1 1 d . . . .
C8 C 0.25340(13) 0.61439(12) 0.31865(7) 0.0254(3) Uani 1 1 d . . . .
C23 C 0.15657(12) 0.30423(12) 0.11817(7) 0.0237(3) Uani 1 1 d . . . .
C3 C 0.12153(12) 0.38471(12) 0.15700(7) 0.0237(3) Uani 1 1 d . . . .
C7 C 0.17320(13) 0.53509(12) 0.25310(7) 0.0243(3) Uani 1 1 d . . . .
C2 C 0.20944(12) 0.47398(11) 0.20921(7) 0.0222(3) Uani 1 1 d . . . .
C34 C 0.15325(13) 0.30740(12) 0.04951(7) 0.0259(3) Uani 1 1 d . . . .
C29 C 0.21906(13) 0.14541(13) 0.04855(8) 0.0299(3) Uani 1 1 d . . . .
C33 C 0.18653(14) 0.22913(13) 0.01685(8) 0.0297(3) Uani 1 1 d . . . .
H33 H 0.1869 0.2333 -0.0290 0.036 Uiso 1 1 calc R . . .
C4 C 0.00096(13) 0.36601(13) 0.14499(8) 0.0299(3) Uani 1 1 d . . . .
H4 H -0.0579 0.3070 0.1094 0.036 Uiso 1 1 calc R . . .
C6 C 0.05142(14) 0.51400(14) 0.23852(8) 0.0312(3) Uani 1 1 d . . . .
H6 H 0.0264 0.5570 0.2666 0.037 Uiso 1 1 calc R . . .
C24 C 0.18934(13) 0.21991(12) 0.15144(7) 0.0277(3) Uani 1 1 d . . . .
C28 C 0.21935(14) 0.14219(13) 0.11569(8) 0.0308(3) Uani 1 1 d . . . .
H28 H 0.2407 0.0852 0.1382 0.037 Uiso 1 1 calc R . . .
C1 C 0.42545(13) 0.57810(12) 0.23253(7) 0.0251(3) Uani 1 1 d . . . .
C5 C -0.03413(13) 0.43259(15) 0.18448(8) 0.0339(3) Uani 1 1 d . . . .
H5 H -0.1161 0.4224 0.1745 0.041 Uiso 1 1 calc R . . .
C19 C 0.27533(14) 0.56606(13) 0.37835(8) 0.0301(3) Uani 1 1 d . . . .
C25 C 0.18590(16) 0.20727(14) 0.22403(8) 0.0365(4) Uani 1 1 d . . . .
H25 H 0.1849 0.2806 0.2450 0.044 Uiso 1 1 calc R . . .
C9 C 0.28977(13) 0.73475(13) 0.32286(7) 0.0281(3) Uani 1 1 d . . . .
C35 C 0.10890(14) 0.38916(13) 0.00875(8) 0.0303(3) Uani 1 1 d . . . .
H35 H 0.1102 0.4517 0.0416 0.036 Uiso 1 1 calc R . . .
C18 C 0.32901(15) 0.63916(14) 0.44097(8) 0.0345(3) Uani 1 1 d . . . .
H18 H 0.3434 0.6065 0.4813 0.041 Uiso 1 1 calc R . . .
C14 C 0.36198(15) 0.75814(14) 0.44606(8) 0.0335(3) Uani 1 1 d . . . .
C40 C 0.75315(13) 0.75945(14) 0.26081(9) 0.0339(3) Uani 1 1 d . . . .
C13 C 0.34299(14) 0.80401(14) 0.38667(8) 0.0326(3) Uani 1 1 d . . . .
H13 H 0.3670 0.8856 0.3894 0.039 Uiso 1 1 calc R . . .
C10 C 0.26994(15) 0.79022(14) 0.25922(8) 0.0344(3) Uani 1 1 d . . . .
H10 H 0.2469 0.7292 0.2192 0.041 Uiso 1 1 calc R . . .
C39 C 0.72935(13) 0.64254(14) 0.27133(9) 0.0334(3) Uani 1 1 d . . . .
C38 C 0.67743(14) 0.62476(15) 0.32548(8) 0.0349(3) Uani 1 1 d . . . .
C42 C 0.67102(14) 0.73071(16) 0.34920(8) 0.0367(4) Uani 1 1 d . . . .
C41 C 0.71774(14) 0.81394(14) 0.30977(9) 0.0368(4) Uani 1 1 d . . . .
C30 C 0.24808(16) 0.05939(15) 0.00823(9) 0.0393(4) Uani 1 1 d . . . .
H30 H 0.3067 0.1051 -0.0149 0.047 Uiso 1 1 calc R . . .
C20 C 0.23831(19) 0.43547(15) 0.37584(9) 0.0431(4) Uani 1 1 d . . . .
H20 H 0.2322 0.4021 0.3292 0.052 Uiso 1 1 calc R . . .
C15A C 0.412(2) 0.836(2) 0.5141(13) 0.0420(16) Uani 0.578(4) 1 d . P A 1
H15A H 0.4266 0.9165 0.5043 0.050 Uiso 0.578(4) 1 calc R P A 1
C48 C 0.54388(18) 0.63163(18) 0.07513(9) 0.0455(4) Uani 1 1 d . . . .
H48A H 0.6270 0.6379 0.0922 0.068 Uiso 1 1 calc GR . . .
H48B H 0.5338 0.6663 0.0336 0.068 Uiso 1 1 calc GR . . .
H48C H 0.4897 0.5498 0.0651 0.068 Uiso 1 1 calc GR . . .
C36 C 0.18732(18) 0.44672(16) -0.03569(9) 0.0430(4) Uani 1 1 d . . . .
H36A H 0.2717 0.4802 -0.0082 0.064 Uiso 1 1 calc GR . . .
H36B H 0.1636 0.5081 -0.0543 0.064 Uiso 1 1 calc GR . . .
H36C H 0.1769 0.3887 -0.0731 0.064 Uiso 1 1 calc GR . . .
C50 C 0.34172(15) 0.68032(16) 0.10376(9) 0.0394(4) Uani 1 1 d . . . .
H50A H 0.2943 0.5992 0.1046 0.059 Uiso 1 1 calc GR . . .
H50B H 0.3275 0.6946 0.0566 0.059 Uiso 1 1 calc GR . . .
H50C H 0.3179 0.7309 0.1299 0.059 Uiso 1 1 calc GR . . .
C12 C 0.38413(18) 0.88839(16) 0.25749(10) 0.0445(4) Uani 1 1 d . . . .
H12A H 0.4075 0.9513 0.2950 0.067 Uiso 1 1 calc GR . . .
H12B H 0.3696 0.9173 0.2141 0.067 Uiso 1 1 calc GR . . .
H12C H 0.4487 0.8596 0.2622 0.067 Uiso 1 1 calc GR . . .
C3AA C 0.1663(2) 0.8310(2) 0.25131(11) 0.0542(5) Uani 1 1 d . . . .
H3AA H 0.0936 0.7657 0.2510 0.081 Uiso 1 1 calc GR . . .
H3AB H 0.1523 0.8614 0.2084 0.081 Uiso 1 1 calc GR . . .
H3AC H 0.1865 0.8921 0.2894 0.081 Uiso 1 1 calc GR . . .
C49 C 0.57313(17) 0.87023(16) 0.13231(10) 0.0437(4) Uani 1 1 d . . . .
H49A H 0.5578 0.9180 0.1653 0.066 Uiso 1 1 calc GR . . .
H49B H 0.5358 0.8795 0.0861 0.066 Uiso 1 1 calc GR . . .
H49C H 0.6598 0.8947 0.1402 0.066 Uiso 1 1 calc GR . . .
C45 C 0.82639(16) 0.81883(19) 0.21599(11) 0.0512(5) Uani 1 1 d . . . .
H45A H 0.7931 0.7729 0.1703 0.077 Uiso 1 1 calc GR . . .
H45B H 0.9096 0.8263 0.2351 0.077 Uiso 1 1 calc GR . . .
H45C H 0.8242 0.8960 0.2133 0.077 Uiso 1 1 calc GR . . .
C44 C 0.76515(19) 0.5604(2) 0.23450(13) 0.0503(5) Uani 1 1 d . . . .
C31 C 0.3056(2) -0.01185(19) 0.05146(12) 0.0577(5) Uani 1 1 d . . . .
H31A H 0.3754 0.0401 0.0882 0.087 Uiso 1 1 calc GR . . .
H31B H 0.3312 -0.0573 0.0230 0.087 Uiso 1 1 calc GR . . .
H31C H 0.2472 -0.0642 0.0710 0.087 Uiso 1 1 calc GR . . .
C37 C -0.02072(17) 0.32525(18) -0.03635(10) 0.0475(4) Uani 1 1 d . . . .
H37A H -0.0249 0.2615 -0.0679 0.071 Uiso 1 1 calc GR . . .
H37B H -0.0475 0.3792 -0.0622 0.071 Uiso 1 1 calc GR . . .
H37C H -0.0727 0.2942 -0.0078 0.071 Uiso 1 1 calc GR . . .
C26 C 0.2941(2) 0.1898(2) 0.26834(10) 0.0579(5) Uani 1 1 d . . . .
H26A H 0.2984 0.1190 0.2487 0.087 Uiso 1 1 calc GR . . .
H26B H 0.2862 0.1827 0.3142 0.087 Uiso 1 1 calc GR . . .
H26C H 0.3673 0.2563 0.2707 0.087 Uiso 1 1 calc GR . . .
C53 C 0.63639(19) 0.20767(18) 0.14236(11) 0.0521(5) Uani 1 1 d . . . .
H53A H 0.5968 0.1221 0.1322 0.063 Uiso 1 1 calc R . . .
H53B H 0.7243 0.2292 0.1576 0.063 Uiso 1 1 calc R . . .
C46 C 0.73761(19) 0.94029(17) 0.32117(12) 0.0574(5) Uani 1 1 d . . . .
H46A H 0.7395 0.9714 0.2787 0.086 Uiso 1 1 calc GR . . .
H46B H 0.8141 0.9829 0.3562 0.086 Uiso 1 1 calc GR . . .
H46C H 0.6722 0.9488 0.3360 0.086 Uiso 1 1 calc GR . . .
C32 C 0.1359(2) -0.01982(19) -0.04709(11) 0.0608(6) Uani 1 1 d . . . .
H32A H 0.0760 -0.0656 -0.0262 0.091 Uiso 1 1 calc GR . . .
H32B H 0.1564 -0.0719 -0.0744 0.091 Uiso 1 1 calc GR . . .
H32C H 0.1031 0.0270 -0.0764 0.091 Uiso 1 1 calc GR . . .
C43 C 0.63917(19) 0.51415(19) 0.35469(11) 0.0553(5) Uani 1 1 d . . . .
H43A H 0.5636 0.5017 0.3649 0.083 Uiso 1 1 calc GR . . .
H43B H 0.7012 0.5199 0.3966 0.083 Uiso 1 1 calc GR . . .
H43C H 0.6279 0.4490 0.3216 0.083 Uiso 1 1 calc GR . . .
C47 C 0.6265(2) 0.7511(2) 0.40825(10) 0.0593(6) Uani 1 1 d . . . .
H47A H 0.5952 0.8124 0.4017 0.089 Uiso 1 1 calc GR . . .
H47B H 0.6929 0.7746 0.4505 0.089 Uiso 1 1 calc GR . . .
H47C H 0.5626 0.6796 0.4110 0.089 Uiso 1 1 calc GR . . .
C22 C 0.3296(2) 0.4032(2) 0.42612(13) 0.0639(6) Uani 1 1 d . . . .
H22A H 0.4093 0.4429 0.4206 0.096 Uiso 1 1 calc GR . . .
H22B H 0.3075 0.3192 0.4176 0.096 Uiso 1 1 calc GR . . .
H22C H 0.3310 0.4266 0.4726 0.096 Uiso 1 1 calc GR . . .
C27 C 0.0701(2) 0.1089(2) 0.22384(11) 0.0616(6) Uani 1 1 d . . . .
H27A H 0.0010 0.1246 0.1983 0.092 Uiso 1 1 calc GR . . .
H27B H 0.0679 0.1030 0.2707 0.092 Uiso 1 1 calc GR . . .
H27C H 0.0673 0.0358 0.2023 0.092 Uiso 1 1 calc GR . . .
C54 C 0.6020(3) 0.2587(3) 0.08027(15) 0.0718(7) Uani 1 1 d . . . .
C57 C 1.0290(3) 0.7989(3) 0.41418(14) 0.0811(8) Uani 1 1 d . . . .
H57A H 1.1100 0.8042 0.4141 0.097 Uiso 1 1 calc R . . .
H57B H 0.9779 0.7794 0.3663 0.097 Uiso 1 1 calc R . . .
C52 C 0.6266(2) 0.2042(2) 0.25539(12) 0.0645(6) Uani 1 1 d . . . .
H52A H 0.5950 0.1188 0.2441 0.077 Uiso 1 1 calc R . . .
H52B H 0.5846 0.2239 0.2860 0.077 Uiso 1 1 calc R . . .
C51 C 0.7592(3) 0.2481(3) 0.29273(14) 0.0826(8) Uani 1 1 d . . . .
H51A H 0.8006 0.2229 0.2644 0.124 Uiso 1 1 calc GR . . .
H51B H 0.7709 0.2170 0.3355 0.124 Uiso 1 1 calc GR . . .
H51C H 0.7921 0.3329 0.3025 0.124 Uiso 1 1 calc GR . . .
C56 C 0.9784(3) 0.7034(3) 0.45135(16) 0.0878(9) Uani 1 1 d . . . .
H56A H 1.0263 0.7245 0.4999 0.105 Uiso 1 1 calc R . . .
H56B H 0.8952 0.6941 0.4488 0.105 Uiso 1 1 calc R . . .
C58 C 1.0381(3) 0.9132(3) 0.44340(17) 0.0965(10) Uani 1 1 d . . . .
H58A H 1.0843 0.9296 0.4921 0.116 Uiso 1 1 calc R . . .
H58B H 0.9563 0.9086 0.4408 0.116 Uiso 1 1 calc R . . .
C21 C 0.1171(3) 0.3798(2) 0.3864(2) 0.0986(11) Uani 1 1 d . . . .
H21A H 0.1215 0.4060 0.4330 0.148 Uiso 1 1 calc GR . . .
H21B H 0.0921 0.2954 0.3789 0.148 Uiso 1 1 calc GR . . .
H21C H 0.0587 0.4015 0.3542 0.148 Uiso 1 1 calc GR . . .
C16A C 0.5348(6) 0.8360(7) 0.5538(4) 0.085(3) Uani 0.578(4) 1 d . P A 1
H16A H 0.5259 0.7571 0.5616 0.127 Uiso 0.578(4) 1 calc GR P A 1
H16B H 0.5652 0.8873 0.5976 0.127 Uiso 0.578(4) 1 calc GR P A 1
H16C H 0.5915 0.8635 0.5273 0.127 Uiso 0.578(4) 1 calc GR P A 1
C55 C 0.9778(4) 0.5939(4) 0.4238(2) 0.1143(12) Uani 1 1 d . . . .
H55A H 0.9299 0.5721 0.3759 0.172 Uiso 1 1 calc GR . . .
H55B H 0.9430 0.5338 0.4494 0.172 Uiso 1 1 calc GR . . .
H55C H 1.0603 0.6019 0.4276 0.172 Uiso 1 1 calc GR . . .
C59 C 1.0960(4) 1.0135(4) 0.4102(2) 0.1256(14) Uani 1 1 d . . . .
H59A H 1.0543 0.9967 0.3613 0.188 Uiso 1 1 calc GR . . .
H59B H 1.1804 1.0255 0.4174 0.188 Uiso 1 1 calc GR . . .
H59C H 1.0910 1.0836 0.4304 0.188 Uiso 1 1 calc GR . . .
C17A C 0.3233(4) 0.8103(5) 0.5560(2) 0.0718(11) Uani 0.578(4) 1 d . P A 1
H17A H 0.2510 0.8216 0.5310 0.108 Uiso 0.578(4) 1 calc GR P A 1
H17B H 0.3606 0.8628 0.5996 0.108 Uiso 0.578(4) 1 calc GR P A 1
H17C H 0.3016 0.7300 0.5642 0.108 Uiso 0.578(4) 1 calc GR P A 1
H44A H 0.722(2) 0.482(2) 0.2409(11) 0.059(7) Uiso 1 1 d . . . .
H44B H 0.745(2) 0.559(2) 0.1838(15) 0.082(8) Uiso 1 1 d . . . .
H44C H 0.845(3) 0.578(2) 0.2502(14) 0.083(8) Uiso 1 1 d . . . .
H54A H 0.520(3) 0.237(3) 0.0639(16) 0.093(10) Uiso 1 1 d . . . .
H54B H 0.641(3) 0.340(3) 0.0886(14) 0.087(9) Uiso 1 1 d . . . .
H54C H 0.628(3) 0.238(3) 0.0486(18) 0.101(11) Uiso 1 1 d . . . .
C16B C 0.4846(8) 0.7910(10) 0.5693(6) 0.085(3) Uani 0.422(4) 1 d . P A 2
H16D H 0.4235 0.7256 0.5800 0.127 Uiso 0.422(4) 1 calc GR P A 2
H16E H 0.5287 0.8502 0.6100 0.127 Uiso 0.422(4) 1 calc GR P A 2
H16F H 0.5405 0.7642 0.5544 0.127 Uiso 0.422(4) 1 calc GR P A 2
C15B C 0.427(3) 0.840(3) 0.5155(18) 0.0420(16) Uani 0.422(4) 1 d . P A 2
H15B H 0.4928 0.9075 0.5077 0.050 Uiso 0.422(4) 1 calc R P A 2
C17B C 0.3433(6) 0.8869(7) 0.5342(3) 0.0718(11) Uani 0.422(4) 1 d . P A 2
H17D H 0.3180 0.9301 0.4991 0.108 Uiso 0.422(4) 1 calc GR P A 2
H17E H 0.3838 0.9388 0.5780 0.108 Uiso 0.422(4) 1 calc GR P A 2
H17F H 0.2727 0.8229 0.5378 0.108 Uiso 0.422(4) 1 calc GR P A 2

loop_
_atom_site_aniso_label
_atom_site_aniso_U_11
_atom_site_aniso_U_22
_atom_site_aniso_U_33
_atom_site_aniso_U_23
_atom_site_aniso_U_13
_atom_site_aniso_U_12
Co1 0.01996(10) 0.02581(10) 0.03057(11) 0.00213(8) 0.00733(8) 0.00843(8)
K1 0.0443(2) 0.0369(2) 0.0672(3) 0.00055(18) 0.0246(2) 0.01957(17)
Si1 0.0287(2) 0.0313(2) 0.0314(2) 0.00424(17) 0.01046(17) 0.01262(17)
N1 0.0224(6) 0.0249(6) 0.0294(6) 0.0013(5) 0.0075(5) 0.0099(5)
O1 0.0581(8) 0.0448(7) 0.0550(8) 0.0125(6) 0.0200(7) 0.0260(7)
C8 0.0259(7) 0.0274(7) 0.0253(7) 0.0009(5) 0.0086(5) 0.0129(6)
C23 0.0213(6) 0.0210(6) 0.0257(7) 0.0002(5) 0.0046(5) 0.0065(5)
C3 0.0253(7) 0.0232(6) 0.0235(6) 0.0045(5) 0.0073(5) 0.0100(5)
C7 0.0268(7) 0.0235(6) 0.0246(7) 0.0048(5) 0.0084(5) 0.0114(5)
C2 0.0221(6) 0.0220(6) 0.0236(6) 0.0053(5) 0.0068(5) 0.0093(5)
C34 0.0244(7) 0.0250(7) 0.0261(7) 0.0015(5) 0.0064(5) 0.0083(6)
C29 0.0266(7) 0.0246(7) 0.0357(8) -0.0027(6) 0.0071(6) 0.0090(6)
C33 0.0319(8) 0.0301(7) 0.0275(7) 0.0013(6) 0.0096(6) 0.0123(6)
C4 0.0236(7) 0.0307(7) 0.0296(7) 0.0002(6) 0.0034(6) 0.0077(6)
C6 0.0298(7) 0.0366(8) 0.0321(8) 0.0013(6) 0.0113(6) 0.0176(6)
C24 0.0288(7) 0.0236(7) 0.0269(7) 0.0011(5) 0.0041(6) 0.0088(6)
C28 0.0338(8) 0.0235(7) 0.0332(8) 0.0024(6) 0.0048(6) 0.0126(6)
C1 0.0276(7) 0.0265(7) 0.0250(7) 0.0033(5) 0.0086(5) 0.0142(6)
C5 0.0222(7) 0.0429(9) 0.0370(8) 0.0029(7) 0.0073(6) 0.0144(7)
C19 0.0352(8) 0.0300(7) 0.0279(7) 0.0030(6) 0.0096(6) 0.0158(6)
C25 0.0532(10) 0.0292(8) 0.0269(7) 0.0054(6) 0.0075(7) 0.0185(7)
C9 0.0292(7) 0.0284(7) 0.0296(7) 0.0026(6) 0.0101(6) 0.0136(6)
C35 0.0353(8) 0.0316(8) 0.0268(7) 0.0054(6) 0.0080(6) 0.0168(6)
C18 0.0421(9) 0.0386(9) 0.0249(7) 0.0046(6) 0.0080(6) 0.0192(7)
C14 0.0352(8) 0.0355(8) 0.0290(7) -0.0038(6) 0.0065(6) 0.0158(7)
C40 0.0219(7) 0.0329(8) 0.0432(9) 0.0040(7) 0.0077(6) 0.0076(6)
C13 0.0370(8) 0.0271(7) 0.0339(8) -0.0001(6) 0.0100(6) 0.0133(6)
C10 0.0444(9) 0.0288(8) 0.0322(8) 0.0053(6) 0.0117(7) 0.0163(7)
C39 0.0221(7) 0.0344(8) 0.0431(9) 0.0024(7) 0.0068(6) 0.0126(6)
C38 0.0258(7) 0.0382(8) 0.0386(8) 0.0088(7) 0.0052(6) 0.0124(6)
C42 0.0264(7) 0.0474(10) 0.0327(8) -0.0018(7) 0.0031(6) 0.0153(7)
C41 0.0260(7) 0.0314(8) 0.0454(9) -0.0045(7) 0.0022(7) 0.0096(6)
C30 0.0428(9) 0.0319(8) 0.0465(10) -0.0024(7) 0.0161(8) 0.0172(7)
C20 0.0686(12) 0.0320(8) 0.0285(8) 0.0061(7) 0.0099(8) 0.0220(8)
C15A 0.050(5) 0.0401(19) 0.0303(12) -0.0061(11) 0.003(3) 0.019(3)
C48 0.0509(11) 0.0559(11) 0.0382(9) 0.0027(8) 0.0156(8) 0.0293(9)
C36 0.0549(11) 0.0454(10) 0.0370(9) 0.0172(8) 0.0183(8) 0.0240(9)
C50 0.0350(9) 0.0499(10) 0.0330(8) 0.0072(7) 0.0081(7) 0.0173(8)
C12 0.0546(11) 0.0357(9) 0.0451(10) 0.0101(7) 0.0206(8) 0.0148(8)
C3AA 0.0563(12) 0.0595(12) 0.0580(12) 0.0234(10) 0.0148(10) 0.0347(10)
C49 0.0470(10) 0.0402(9) 0.0464(10) 0.0133(8) 0.0173(8) 0.0160(8)
C45 0.0302(9) 0.0580(12) 0.0634(12) 0.0192(10) 0.0183(8) 0.0102(8)
C44 0.0385(10) 0.0509(12) 0.0658(14) -0.0035(10) 0.0121(9) 0.0261(9)
C31 0.0644(13) 0.0496(11) 0.0694(14) -0.0019(10) 0.0143(11) 0.0390(11)
C37 0.0408(10) 0.0530(11) 0.0442(10) 0.0078(8) 0.0001(8) 0.0214(9)
C26 0.0627(13) 0.0672(14) 0.0367(10) 0.0149(9) 0.0001(9) 0.0260(11)
C53 0.0512(11) 0.0431(10) 0.0590(12) 0.0007(9) 0.0158(9) 0.0160(9)
C46 0.0488(11) 0.0349(10) 0.0736(14) -0.0096(9) -0.0005(10) 0.0145(9)
C32 0.0682(14) 0.0456(11) 0.0574(12) -0.0204(9) 0.0018(10) 0.0247(10)
C43 0.0477(11) 0.0552(12) 0.0626(13) 0.0274(10) 0.0131(10) 0.0192(10)
C47 0.0513(12) 0.0910(17) 0.0376(10) -0.0048(10) 0.0099(9) 0.0339(12)
C22 0.0804(16) 0.0501(12) 0.0717(15) 0.0213(11) 0.0167(12) 0.0396(12)
C27 0.0617(13) 0.0746(15) 0.0456(11) 0.0241(11) 0.0228(10) 0.0160(11)
C54 0.087(2) 0.0656(17) 0.0579(15) 0.0097(12) 0.0229(15) 0.0230(16)
C57 0.0685(17) 0.122(3) 0.0614(15) 0.0269(16) 0.0205(13) 0.0434(17)
C52 0.0818(17) 0.0600(13) 0.0647(14) 0.0280(11) 0.0320(13) 0.0326(12)
C51 0.094(2) 0.0781(18) 0.0713(17) 0.0274(14) 0.0055(15) 0.0394(16)
C56 0.0670(17) 0.123(3) 0.0733(18) 0.0181(18) 0.0147(14) 0.0395(18)
C58 0.092(2) 0.120(3) 0.083(2) 0.018(2) 0.0261(18) 0.048(2)
C21 0.0645(16) 0.0492(14) 0.169(3) 0.0496(18) 0.0231(19) 0.0107(12)
C16A 0.070(4) 0.104(6) 0.062(4) -0.045(4) -0.028(3) 0.053(4)
C55 0.121(3) 0.135(3) 0.113(3) 0.026(2) 0.033(2) 0.080(3)
C59 0.148(4) 0.139(3) 0.102(3) 0.053(3) 0.055(3) 0.053(3)
C17A 0.072(2) 0.088(3) 0.047(2) -0.0225(19) 0.0208(16) 0.022(2)
C16B 0.070(4) 0.104(6) 0.062(4) -0.045(4) -0.028(3) 0.053(4)
C15B 0.050(5) 0.0401(19) 0.0303(12) -0.0061(11) 0.003(3) 0.019(3)
C17B 0.072(2) 0.088(3) 0.047(2) -0.0225(19) 0.0208(16) 0.022(2)

loop_
_atom_type_symbol
_atom_type_description
_atom_type_scat_dispersion_real
_atom_type_scat_dispersion_imag
_atom_type_scat_source
C C 0.0033 0.0016 'International Tables Vol C Tables 4.2.6.8 and 6.1.1.4'
H H 0.0000 0.0000 'International Tables Vol C Tables 4.2.6.8 and 6.1.1.4'
N N 0.0061 0.0033 'International Tables Vol C Tables 4.2.6.8 and 6.1.1.4'
O O 0.0106 0.0060 'International Tables Vol C Tables 4.2.6.8 and 6.1.1.4'
Si Si 0.0817 0.0704 'International Tables Vol C Tables 4.2.6.8 and 6.1.1.4'
K K 0.2009 0.2494 'International Tables Vol C Tables 4.2.6.8 and 6.1.1.4'
Co Co 0.3494 0.9721 'International Tables Vol C Tables 4.2.6.8 and 6.1.1.4'

loop_
_geom_angle_atom_site_label_1
_geom_angle_atom_site_label_2
_geom_angle_atom_site_label_3
_geom_angle
Si1 Co1 K1 83.717(15)
C1 Co1 K1 57.51(5)
C1 Co1 Si1 85.99(5)
C1 Co1 C40 170.46(6)
C1 Co1 C39 131.37(6)
C1 Co1 C38 108.62(7)
C1 Co1 C42 116.04(7)
C1 Co1 C41 147.50(7)
C40 Co1 K1 113.37(5)
C40 Co1 Si1 96.09(5)
C40 Co1 C42 66.18(7)
C40 Co1 C41 39.63(6)
C39 Co1 K1 81.80(4)
C39 Co1 Si1 117.18(5)
C39 Co1 C40 39.79(6)
C39 Co1 C42 66.67(6)
C39 Co1 C41 66.59(6)
C38 Co1 K1 89.18(5)
C38 Co1 Si1 156.87(5)
C38 Co1 C40 66.64(6)
C38 Co1 C39 39.78(6)
C38 Co1 C42 39.90(7)
C38 Co1 C41 66.36(7)
C42 Co1 K1 127.21(5)
C42 Co1 Si1 148.00(5)
C42 Co1 C41 38.95(7)
C41 Co1 K1 148.38(4)
C41 Co1 Si1 110.70(5)
Co1 K1 Si1 34.799(8)
Co1 K1 C44 55.81(3)
Co1 K1 C54 128.32(6)
Co1 K1 H44A 65.8(5)
Si1 K1 H44A 86.4(5)
N1 K1 Co1 54.45(3)
N1 K1 Si1 61.58(3)
N1 K1 O1 141.33(4)
N1 K1 C23 52.95(3)
N1 K1 C24 64.60(4)
N1 K1 C28 89.13(4)
N1 K1 C1 25.25(4)
N1 K1 C44 107.95(4)
N1 K1 C54 175.36(6)
N1 K1 H44A 113.0(4)
O1 K1 Co1 119.07(3)
O1 K1 Si1 138.92(3)
O1 K1 C23 128.09(4)
O1 K1 C24 104.68(4)
O1 K1 C28 86.50(4)
O1 K1 C1 136.71(4)
O1 K1 C44 67.90(5)
O1 K1 C54 42.23(5)
O1 K1 H44A 54.9(5)
C23 K1 Co1 104.90(2)
C23 K1 Si1 92.98(3)
C23 K1 C44 160.59(4)
C23 K1 C54 123.05(6)
C23 K1 H44A 163.1(4)
C24 K1 Co1 118.89(3)
C24 K1 Si1 116.13(3)
C24 K1 C23 24.52(3)
C24 K1 C28 24.58(4)
C24 K1 C44 158.73(5)
C24 K1 C54 112.78(6)
C24 K1 H44A 146.9(5)
C28 K1 Co1 143.47(3)
C28 K1 Si1 133.77(3)
C28 K1 C23 42.33(3)
C28 K1 C44 154.04(5)
C28 K1 C54 88.21(6)
C28 K1 H44A 139.7(5)
C1 K1 Co1 29.21(3)
C1 K1 Si1 43.91(3)
C1 K1 C23 76.77(4)
C1 K1 C24 89.81(4)
C1 K1 C28 114.36(4)
C1 K1 C44 83.83(4)
C1 K1 C54 157.26(7)
C1 K1 H44A 91.3(4)
C44 K1 Si1 72.19(4)
C44 K1 H44A 14.8(5)
C54 K1 Si1 118.12(5)
C54 K1 C44 75.87(7)
C54 K1 H44A 71.4(4)
Co1 Si1 K1 61.484(13)
C48 Si1 Co1 112.45(6)
C48 Si1 K1 65.23(6)
C50 Si1 Co1 119.25(6)
C50 Si1 K1 94.80(6)
C50 Si1 C48 103.21(8)
C50 Si1 C49 99.53(8)
C49 Si1 Co1 116.32(6)
C49 Si1 K1 163.87(6)
C49 Si1 C48 103.99(9)
C2 N1 K1 138.95(9)
C1 N1 K1 83.31(8)
C1 N1 C2 134.25(12)
C53 O1 K1 119.27(11)
C53 O1 C52 112.07(16)
C52 O1 K1 128.09(13)
C19 C8 C7 118.86(13)
C9 C8 C7 120.67(13)
C9 C8 C19 119.67(13)
C3 C23 K1 110.88(8)
C34 C23 K1 89.35(8)
C34 C23 C3 122.27(12)
C34 C23 C24 119.39(13)
C24 C23 K1 71.33(8)
C24 C23 C3 118.29(12)
C2 C3 C23 120.44(12)
C4 C3 C23 119.70(12)
C4 C3 C2 119.69(13)
C2 C7 C8 125.59(12)
C6 C7 C8 115.95(12)
C6 C7 C2 118.23(13)
N1 C2 C3 116.36(12)
N1 C2 C7 123.98(12)
C7 C2 C3 119.55(12)
C23 C34 C35 122.25(13)
C33 C34 C23 118.79(13)
C33 C34 C35 118.89(13)
C33 C29 C30 119.49(14)
C28 C29 C33 117.49(13)
C28 C29 C30 122.98(14)
C34 C33 H33 118.6
C29 C33 C34 122.79(14)
C29 C33 H33 118.6
C3 C4 H4 119.7
C5 C4 C3 120.66(14)
C5 C4 H4 119.7
C7 C6 H6 118.9
C5 C6 C7 122.14(14)
C5 C6 H6 118.9
C23 C24 K1 84.15(8)
C23 C24 C25 121.48(13)
C28 C24 K1 81.97(9)
C28 C24 C23 119.24(13)
C28 C24 C25 119.19(13)
C25 C24 K1 106.79(10)
K1 C28 H28 108.1
C29 C28 K1 89.15(9)
C29 C28 C24 122.26(14)
C29 C28 H28 118.9
C24 C28 K1 73.45(8)
C24 C28 H28 118.9
Co1 C1 K1 93.28(6)
N1 C1 Co1 164.62(12)
N1 C1 K1 71.44(8)
C4 C5 H5 120.4
C6 C5 C4 119.30(14)
C6 C5 H5 120.4
C8 C19 C20 121.26(13)
C18 C19 C8 119.03(14)
C18 C19 C20 119.69(14)
C24 C25 H25 107.4
C24 C25 C27 110.23(14)
C26 C25 C24 113.79(16)
C26 C25 H25 107.4
C26 C25 C27 110.31(16)
C27 C25 H25 107.4
C8 C9 C10 121.11(13)
C13 C9 C8 119.03(14)
C13 C9 C10 119.85(13)
C34 C35 H35 108.0
C34 C35 C36 113.04(13)
C34 C35 C37 110.72(13)
C36 C35 H35 108.0
C36 C35 C37 109.02(14)
C37 C35 H35 108.0
C19 C18 H18 119.0
C14 C18 C19 121.91(15)
C14 C18 H18 119.0
C18 C14 C15A 121.7(11)
C18 C14 C15B 121.8(14)
C13 C14 C18 118.05(14)
C13 C14 C15A 120.2(11)
C13 C14 C15B 120.0(15)
C39 C40 Co1 69.77(9)
C39 C40 C41 108.12(15)
C39 C40 C45 124.17(16)
C41 C40 Co1 71.07(9)
C41 C40 C45 126.53(16)
C45 C40 Co1 134.43(13)
C9 C13 H13 118.9
C14 C13 C9 122.25(14)
C14 C13 H13 118.9
C9 C10 H10 107.3
C9 C10 C12 111.94(14)
C9 C10 C3AA 111.45(14)
C12 C10 H10 107.3
C12 C10 C3AA 111.25(15)
C3AA C10 H10 107.3
C40 C39 Co1 70.44(9)
C40 C39 C44 124.16(17)
C38 C39 Co1 69.51(9)
C38 C39 C40 107.52(14)
C38 C39 C44 128.10(17)
C44 C39 Co1 129.56(13)
C39 C38 Co1 70.71(9)
C39 C38 C42 108.28(15)
C39 C38 C43 126.04(17)
C42 C38 Co1 71.07(9)
C42 C38 C43 125.65(17)
C43 C38 Co1 125.46(12)
C38 C42 Co1 69.03(9)
C38 C42 C47 125.62(18)
C41 C42 Co1 71.34(9)
C41 C42 C38 108.35(14)
C41 C42 C47 125.99(17)
C47 C42 Co1 127.25(12)
C40 C41 Co1 69.30(9)
C40 C41 C46 125.91(18)
C42 C41 Co1 69.71(9)
C42 C41 C40 107.72(14)
C42 C41 C46 126.15(17)
C46 C41 Co1 130.61(13)
C29 C30 H30 107.3
C31 C30 C29 114.31(15)
C31 C30 H30 107.3
C32 C30 C29 110.09(15)
C32 C30 H30 107.3
C32 C30 C31 110.36(16)
C19 C20 H20 107.3
C22 C20 C19 113.04(16)
C22 C20 H20 107.3
C21 C20 C19 111.84(17)
C21 C20 H20 107.3
C21 C20 C22 109.75(19)
C14 C15A H15A 106.5
C14 C15A C16A 111.1(14)
C14 C15A C17A 113.1(16)
C16A C15A H15A 106.5
C17A C15A H15A 106.5
C17A C15A C16A 112.7(17)
Si1 C48 H48A 109.5
Si1 C48 H48B 109.5
Si1 C48 H48C 109.5
H48A C48 H48B 109.5
H48A C48 H48C 109.5
H48B C48 H48C 109.5
C35 C36 H36A 109.5
C35 C36 H36B 109.5
C35 C36 H36C 109.5
H36A C36 H36B 109.5
H36A C36 H36C 109.5
H36B C36 H36C 109.5
Si1 C50 H50A 109.5
Si1 C50 H50B 109.5
Si1 C50 H50C 109.5
H50A C50 H50B 109.5
H50A C50 H50C 109.5
H50B C50 H50C 109.5
C10 C12 H12A 109.5
C10 C12 H12B 109.5
C10 C12 H12C 109.5
H12A C12 H12B 109.5
H12A C12 H12C 109.5
H12B C12 H12C 109.5
C10 C3AA H3AA 109.5
C10 C3AA H3AB 109.5
C10 C3AA H3AC 109.5
H3AA C3AA H3AB 109.5
H3AA C3AA H3AC 109.5
H3AB C3AA H3AC 109.5
Si1 C49 H49A 109.5
Si1 C49 H49B 109.5
Si1 C49 H49C 109.5
H49A C49 H49B 109.5
H49A C49 H49C 109.5
H49B C49 H49C 109.5
C40 C45 H45A 109.5
C40 C45 H45B 109.5
C40 C45 H45C 109.5
H45A C45 H45B 109.5
H45A C45 H45C 109.5
H45B C45 H45C 109.5
K1 C44 H44A 53.1(14)
K1 C44 H44B 71.5(16)
K1 C44 H44C 158.4(18)
C39 C44 K1 88.02(10)
C39 C44 H44A 109.1(14)
C39 C44 H44B 113.9(16)
C39 C44 H44C 111.2(18)
H44A C44 H44B 106(2)
H44A C44 H44C 109(2)
H44B C44 H44C 107(2)
C30 C31 H31A 109.5
C30 C31 H31B 109.5
C30 C31 H31C 109.5
H31A C31 H31B 109.5
H31A C31 H31C 109.5
H31B C31 H31C 109.5
C35 C37 H37A 109.5
C35 C37 H37B 109.5
C35 C37 H37C 109.5
H37A C37 H37B 109.5
H37A C37 H37C 109.5
H37B C37 H37C 109.5
C25 C26 H26A 109.5
C25 C26 H26B 109.5
C25 C26 H26C 109.5
H26A C26 H26B 109.5
H26A C26 H26C 109.5
H26B C26 H26C 109.5
O1 C53 H53A 110.1
O1 C53 H53B 110.1
O1 C53 C54 108.1(2)
H53A C53 H53B 108.4
C54 C53 H53A 110.1
C54 C53 H53B 110.1
C41 C46 H46A 109.5
C41 C46 H46B 109.5
C41 C46 H46C 109.5
H46A C46 H46B 109.5
H46A C46 H46C 109.5
H46B C46 H46C 109.5
C30 C32 H32A 109.5
C30 C32 H32B 109.5
C30 C32 H32C 109.5
H32A C32 H32B 109.5
H32A C32 H32C 109.5
H32B C32 H32C 109.5
C38 C43 H43A 109.5
C38 C43 H43B 109.5
C38 C43 H43C 109.5
H43A C43 H43B 109.5
H43A C43 H43C 109.5
H43B C43 H43C 109.5
C42 C47 H47A 109.5
C42 C47 H47B 109.5
C42 C47 H47C 109.5
H47A C47 H47B 109.5
H47A C47 H47C 109.5
H47B C47 H47C 109.5
C20 C22 H22A 109.5
C20 C22 H22B 109.5
C20 C22 H22C 109.5
H22A C22 H22B 109.5
H22A C22 H22C 109.5
H22B C22 H22C 109.5
C25 C27 H27A 109.5
C25 C27 H27B 109.5
C25 C27 H27C 109.5
H27A C27 H27B 109.5
H27A C27 H27C 109.5
H27B C27 H27C 109.5
K1 C54 H54A 60(2)
K1 C54 H54B 67.8(18)
K1 C54 H54C 160(2)
C53 C54 K1 90.05(16)
C53 C54 H54A 111(2)
C53 C54 H54B 111.2(18)
C53 C54 H54C 110(2)
H54A C54 H54B 111(3)
H54A C54 H54C 109(3)
H54B C54 H54C 103(3)
H57A C57 H57B 107.7
C56 C57 H57A 108.8
C56 C57 H57B 108.8
C58 C57 H57A 108.8
C58 C57 H57B 108.8
C58 C57 C56 114.0(3)
O1 C52 H52A 108.8
O1 C52 H52B 108.8
O1 C52 C51 113.7(2)
H52A C52 H52B 107.7
C51 C52 H52A 108.8
C51 C52 H52B 108.8
C52 C51 H51A 109.5
C52 C51 H51B 109.5
C52 C51 H51C 109.5
H51A C51 H51B 109.5
H51A C51 H51C 109.5
H51B C51 H51C 109.5
C57 C56 H56A 109.1
C57 C56 H56B 109.1
H56A C56 H56B 107.8
C55 C56 C57 112.4(3)
C55 C56 H56A 109.1
C55 C56 H56B 109.1
C57 C58 H58A 108.3
C57 C58 H58B 108.3
C57 C58 C59 115.8(3)
H58A C58 H58B 107.4
C59 C58 H58A 108.3
C59 C58 H58B 108.3
C20 C21 H21A 109.5
C20 C21 H21B 109.5
C20 C21 H21C 109.5
H21A C21 H21B 109.5
H21A C21 H21C 109.5
H21B C21 H21C 109.5
C15A C16A H16A 109.5
C15A C16A H16B 109.5
C15A C16A H16C 109.5
H16A C16A H16B 109.5
H16A C16A H16C 109.5
H16B C16A H16C 109.5
C56 C55 H55A 109.5
C56 C55 H55B 109.5
C56 C55 H55C 109.5
H55A C55 H55B 109.5
H55A C55 H55C 109.5
H55B C55 H55C 109.5
C58 C59 H59A 109.5
C58 C59 H59B 109.5
C58 C59 H59C 109.5
H59A C59 H59B 109.5
H59A C59 H59C 109.5
H59B C59 H59C 109.5
C15A C17A H17A 109.5
C15A C17A H17B 109.5
C15A C17A H17C 109.5
H17A C17A H17B 109.5
H17A C17A H17C 109.5
H17B C17A H17C 109.5
H16D C16B H16E 109.5
H16D C16B H16F 109.5
H16E C16B H16F 109.5
C15B C16B H16D 109.5
C15B C16B H16E 109.5
C15B C16B H16F 109.5
C14 C15B H15B 106.2
C16B C15B C14 115(2)
C16B C15B H15B 106.2
C16B C15B C17B 114(2)
C17B C15B C14 109.0(19)
C17B C15B H15B 106.2
C15B C17B H17D 109.5
C15B C17B H17E 109.5
C15B C17B H17F 109.5
H17D C17B H17E 109.5
H17D C17B H17F 109.5
H17E C17B H17F 109.5

loop_
_geom_bond_atom_site_label_1
_geom_bond_atom_site_label_2
_geom_bond_distance
Co1 K1 3.4509(4)
Co1 Si1 2.2414(5)
Co1 C1 1.6867(15)
Co1 C40 2.1004(15)
Co1 C39 2.0916(15)
Co1 C38 2.0757(16)
Co1 C42 2.1026(16)
Co1 C41 2.1240(16)
K1 Si1 3.9037(6)
K1 N1 2.7829(12)
K1 O1 2.8822(14)
K1 C23 3.3854(14)
K1 C24 3.2240(15)
K1 C28 3.3304(16)
K1 C1 2.9156(14)
K1 C44 3.512(2)
K1 C54 3.472(4)
K1 H44A 3.03(2)
Si1 C48 1.9161(18)
Si1 C50 1.8949(17)
Si1 C49 1.9069(18)
N1 C2 1.3977(17)
N1 C1 1.2524(19)
O1 C53 1.414(2)
O1 C52 1.439(3)
C8 C7 1.5056(19)
C8 C19 1.407(2)
C8 C9 1.401(2)
C23 C3 1.5021(19)
C23 C34 1.408(2)
C23 C24 1.412(2)
C3 C2 1.4149(19)
C3 C4 1.391(2)
C7 C2 1.4115(19)
C7 C6 1.394(2)
C34 C33 1.397(2)
C34 C35 1.523(2)
C29 C33 1.390(2)
C29 C28 1.386(2)
C29 C30 1.523(2)
C33 H33 0.9500
C4 H4 0.9500
C4 C5 1.386(2)
C6 H6 0.9500
C6 C5 1.383(2)
C24 C28 1.399(2)
C24 C25 1.523(2)
C28 H28 0.9500
C5 H5 0.9500
C19 C18 1.394(2)
C19 C20 1.526(2)
C25 H25 1.0000
C25 C26 1.519(3)
C25 C27 1.527(3)
C9 C13 1.393(2)
C9 C10 1.522(2)
C35 H35 1.0000
C35 C36 1.531(2)
C35 C37 1.532(2)
C18 H18 0.9500
C18 C14 1.387(2)
C14 C13 1.381(2)
C14 C15A 1.51(3)
C14 C15B 1.55(4)
C40 C39 1.426(2)
C40 C41 1.432(2)
C40 C45 1.505(2)
C13 H13 0.9500
C10 H10 1.0000
C10 C12 1.525(2)
C10 C3AA 1.529(2)
C39 C38 1.418(2)
C39 C44 1.501(2)
C38 C42 1.426(2)
C38 C43 1.508(3)
C42 C41 1.409(3)
C42 C47 1.507(2)
C41 C46 1.507(2)
C30 H30 1.0000
C30 C31 1.523(3)
C30 C32 1.521(3)
C20 H20 1.0000
C20 C22 1.518(3)
C20 C21 1.502(3)
C15A H15A 1.0000
C15A C16A 1.55(2)
C15A C17A 1.53(2)
C48 H48A 0.9800
C48 H48B 0.9800
C48 H48C 0.9800
C36 H36A 0.9800
C36 H36B 0.9800
C36 H36C 0.9800
C50 H50A 0.9800
C50 H50B 0.9800
C50 H50C 0.9800
C12 H12A 0.9800
C12 H12B 0.9800
C12 H12C 0.9800
C3AA H3AA 0.9800
C3AA H3AB 0.9800
C3AA H3AC 0.9800
C49 H49A 0.9800
C49 H49B 0.9800
C49 H49C 0.9800
C45 H45A 0.9800
C45 H45B 0.9800
C45 H45C 0.9800
C44 H44A 0.97(2)
C44 H44B 1.01(3)
C44 H44C 0.90(3)
C31 H31A 0.9800
C31 H31B 0.9800
C31 H31C 0.9800
C37 H37A 0.9800
C37 H37B 0.9800
C37 H37C 0.9800
C26 H26A 0.9800
C26 H26B 0.9800
C26 H26C 0.9800
C53 H53A 0.9900
C53 H53B 0.9900
C53 C54 1.494(4)
C46 H46A 0.9800
C46 H46B 0.9800
C46 H46C 0.9800
C32 H32A 0.9800
C32 H32B 0.9800
C32 H32C 0.9800
C43 H43A 0.9800
C43 H43B 0.9800
C43 H43C 0.9800
C47 H47A 0.9800
C47 H47B 0.9800
C47 H47C 0.9800
C22 H22A 0.9800
C22 H22B 0.9800
C22 H22C 0.9800
C27 H27A 0.9800
C27 H27B 0.9800
C27 H27C 0.9800
C54 H54A 0.92(3)
C54 H54B 0.94(3)
C54 H54C 0.87(3)
C57 H57A 0.9900
C57 H57B 0.9900
C57 C56 1.492(4)
C57 C58 1.476(5)
C52 H52A 0.9900
C52 H52B 0.9900
C52 C51 1.512(4)
C51 H51A 0.9800
C51 H51B 0.9800
C51 H51C 0.9800
C56 H56A 0.9900
C56 H56B 0.9900
C56 C55 1.453(5)
C58 H58A 0.9900
C58 H58B 0.9900
C58 C59 1.505(5)
C21 H21A 0.9800
C21 H21B 0.9800
C21 H21C 0.9800
C16A H16A 0.9800
C16A H16B 0.9800
C16A H16C 0.9800
C55 H55A 0.9800
C55 H55B 0.9800
C55 H55C 0.9800
C59 H59A 0.9800
C59 H59B 0.9800
C59 H59C 0.9800
C17A H17A 0.9800
C17A H17B 0.9800
C17A H17C 0.9800
C16B H16D 0.9800
C16B H16E 0.9800
C16B H16F 0.9800
C16B C15B 1.45(4)
C15B H15B 1.0000
C15B C17B 1.49(3)
C17B H17D 0.9800
C17B H17E 0.9800
C17B H17F 0.9800

loop_
_geom_torsion_atom_site_label_1
_geom_torsion_atom_site_label_2
_geom_torsion_atom_site_label_3
_geom_torsion_atom_site_label_4
_geom_torsion
Co1 C40 C39 C38 -59.88(11)
Co1 C40 C39 C44 125.14(17)
Co1 C40 C41 C42 59.34(11)
Co1 C40 C41 C46 -125.83(17)
Co1 C39 C38 C42 -61.47(11)
Co1 C39 C38 C43 120.36(17)
Co1 C39 C44 K1 -23.72(17)
Co1 C38 C42 C41 -60.79(11)
Co1 C38 C42 C47 121.52(17)
Co1 C42 C41 C40 -59.08(11)
Co1 C42 C41 C46 126.11(17)
K1 Co1 C1 N1 6.5(4)
K1 N1 C2 C3 -5.0(2)
K1 N1 C2 C7 171.16(10)
K1 N1 C1 Co1 -6.8(5)
K1 O1 C53 C54 6.5(2)
K1 O1 C52 C51 -118.5(2)
K1 C23 C3 C2 -6.71(15)
K1 C23 C3 C4 178.08(10)
K1 C23 C34 C33 65.92(13)
K1 C23 C34 C35 -117.12(13)
K1 C23 C24 C28 -77.40(13)
K1 C23 C24 C25 106.12(14)
K1 C24 C28 C29 -78.12(14)
K1 C24 C25 C26 -43.66(16)
K1 C24 C25 C27 -168.18(13)
Si1 Co1 C1 K1 85.10(3)
Si1 Co1 C1 N1 91.6(5)
O1 C53 C54 K1 -4.67(17)
C8 C7 C2 N1 -9.1(2)
C8 C7 C2 C3 167.00(13)
C8 C7 C6 C5 -172.16(14)
C8 C19 C18 C14 -0.4(2)
C8 C19 C20 C22 141.28(17)
C8 C19 C20 C21 -94.2(2)
C8 C9 C13 C14 0.5(2)
C8 C9 C10 C12 -129.88(15)
C8 C9 C10 C3AA 104.80(18)
C23 C3 C2 N1 7.70(19)
C23 C3 C2 C7 -168.66(12)
C23 C3 C4 C5 174.08(14)
C23 C34 C33 C29 2.2(2)
C23 C34 C35 C36 137.29(15)
C23 C34 C35 C37 -100.06(17)
C23 C24 C28 K1 78.65(12)
C23 C24 C28 C29 0.5(2)
C23 C24 C25 C26 -137.10(16)
C23 C24 C25 C27 98.39(18)
C3 C23 C34 C33 -179.60(13)
C3 C23 C34 C35 -2.6(2)
C3 C23 C24 K1 -104.21(11)
C3 C23 C24 C28 178.40(13)
C3 C23 C24 C25 1.9(2)
C3 C4 C5 C6 -3.5(2)
C7 C8 C19 C18 -167.36(14)
C7 C8 C19 C20 10.9(2)
C7 C8 C9 C13 167.12(13)
C7 C8 C9 C10 -11.7(2)
C7 C6 C5 C4 2.8(2)
C2 N1 C1 Co1 -167.8(4)
C2 N1 C1 K1 -161.04(17)
C2 C3 C4 C5 -1.2(2)
C2 C7 C6 C5 2.6(2)
C34 C23 C3 C2 -109.80(16)
C34 C23 C3 C4 74.98(18)
C34 C23 C24 K1 78.22(12)
C34 C23 C24 C28 0.8(2)
C34 C23 C24 C25 -175.65(14)
C33 C34 C35 C36 -45.76(19)
C33 C34 C35 C37 76.89(18)
C33 C29 C28 K1 -70.25(13)
C33 C29 C28 C24 -0.5(2)
C33 C29 C30 C31 168.59(16)
C33 C29 C30 C32 -66.5(2)
C4 C3 C2 N1 -177.08(13)
C4 C3 C2 C7 6.6(2)
C6 C7 C2 N1 176.76(13)
C6 C7 C2 C3 -7.2(2)
C24 C23 C3 C2 72.71(17)
C24 C23 C3 C4 -102.51(16)
C24 C23 C34 C33 -2.1(2)
C24 C23 C34 C35 174.83(13)
C28 C29 C33 C34 -0.9(2)
C28 C29 C30 C31 -13.7(2)
C28 C29 C30 C32 111.14(19)
C28 C24 C25 C26 46.4(2)
C28 C24 C25 C27 -78.1(2)
C1 N1 C2 C3 145.53(16)
C1 N1 C2 C7 -38.3(2)
C19 C8 C7 C2 -84.06(18)
C19 C8 C7 C6 90.23(17)
C19 C8 C9 C13 -2.5(2)
C19 C8 C9 C10 178.67(14)
C19 C18 C14 C13 -1.6(2)
C19 C18 C14 C15A 175.5(9)
C19 C18 C14 C15B -177.1(14)
C25 C24 C28 K1 -104.79(13)
C25 C24 C28 C29 177.08(14)
C9 C8 C7 C2 106.26(16)
C9 C8 C7 C6 -79.45(18)
C9 C8 C19 C18 2.4(2)
C9 C8 C19 C20 -179.34(15)
C35 C34 C33 C29 -174.85(14)
C18 C19 C20 C22 -40.5(2)
C18 C19 C20 C21 84.0(2)
C18 C14 C13 C9 1.6(2)
C18 C14 C15A C16A 65.7(19)
C18 C14 C15A C17A -62.2(17)
C18 C14 C15B C16B 19(3)
C18 C14 C15B C17B -110(2)
C40 C39 C38 Co1 60.48(11)
C40 C39 C38 C42 -0.99(18)
C40 C39 C38 C43 -179.16(16)
C40 C39 C44 K1 -115.77(15)
C13 C9 C10 C12 51.3(2)
C13 C9 C10 C3AA -74.1(2)
C13 C14 C15A C16A -117.2(15)
C13 C14 C15A C17A 114.9(15)
C13 C14 C15B C16B -156.2(16)
C13 C14 C15B C17B 75(3)
C10 C9 C13 C14 179.34(15)
C39 Co1 C1 K1 -38.16(9)
C39 Co1 C1 N1 -31.7(5)
C39 C40 C41 Co1 -60.21(11)
C39 C40 C41 C42 -0.88(18)
C39 C40 C41 C46 173.95(16)
C39 C38 C42 Co1 61.24(11)
C39 C38 C42 C41 0.46(18)
C39 C38 C42 C47 -177.23(16)
C38 Co1 C1 K1 -76.55(6)
C38 Co1 C1 N1 -70.1(5)
C38 C39 C44 K1 70.33(17)
C38 C42 C41 Co1 59.34(11)
C38 C42 C41 C40 0.26(18)
C38 C42 C41 C46 -174.55(16)
C42 Co1 C1 K1 -119.13(6)
C42 Co1 C1 N1 -112.7(5)
C41 Co1 C1 K1 -151.57(10)
C41 Co1 C1 N1 -145.1(4)
C41 C40 C39 Co1 61.04(11)
C41 C40 C39 C38 1.15(17)
C41 C40 C39 C44 -173.82(16)
C30 C29 C33 C34 176.92(14)
C30 C29 C28 K1 112.02(14)
C30 C29 C28 C24 -178.23(15)
C20 C19 C18 C14 -178.63(16)
C15A C14 C13 C9 -175.6(9)
C45 C40 C39 Co1 -130.66(17)
C45 C40 C39 C38 169.46(16)
C45 C40 C39 C44 -5.5(3)
C45 C40 C41 Co1 131.83(17)
C45 C40 C41 C42 -168.83(16)
C45 C40 C41 C46 6.0(3)
C44 C39 C38 Co1 -124.81(18)
C44 C39 C38 C42 173.72(17)
C44 C39 C38 C43 -4.4(3)
C53 O1 C52 C51 70.3(3)
C43 C38 C42 Co1 -120.58(17)
C43 C38 C42 C41 178.63(16)
C43 C38 C42 C47 0.9(3)
C47 C42 C41 Co1 -122.98(17)
C47 C42 C41 C40 177.94(16)
C47 C42 C41 C46 3.1(3)
C52 O1 C53 C54 178.6(2)
C56 C57 C58 C59 176.3(3)
C58 C57 C56 C55 -176.4(3)
C15B C14 C13 C9 177.1(13)

loop_
_publcif_info_datablock.id
_publcif_info_datablock.publ_exptl
_publcif_info_datablock.publ_geom
_publcif_info_datablock.structure
{d85fa9ab-89cd-403d-ac26-cbf861b2cda7} y y y
